data_2013371
loop_
_publ_author_name
'Godino Salido, M. Luz'
'Guti\'errez Valero, M. Dolores'
'Low, John N.'
'Glidewell, Christopher'

_publ_section_title
;
 6-Amino-3-methyl-5-nitrosopyrimidine-2,4(1<i>H</i>,3<i>H</i>)-dione
 forms a three-dimensional hydrogen-bonded framework structure
;
_journal_issue 6
_journal_name_full 'Acta Crystallographica Section C'
_journal_page_first o340
_journal_page_last o342
_journal_paper_doi 10.1107/S0108270103009302
_journal_volume 59
_journal_year 2003
_chemical_formula_iupac 'C5 H6 N4 O3'
_chemical_formula_moiety 'C5 H6 N4 O3'
_chemical_formula_sum 'C5 H6 N4 O3'
_chemical_formula_weight 170.14
_chemical_name_systematic
;
6-Amino-3-methyl-5-nitrosopyrimidine-2,4(1H,3H)-dione
;
_space_group_IT_number 14
_symmetry_cell_setting monoclinic
_symmetry_space_group_name_Hall '-P 2ybc'
_symmetry_space_group_name_H-M 'P 1 21/c 1'
_atom_sites_solution_hydrogens geom
_atom_sites_solution_primary direct
_atom_sites_solution_secondary difmap
_cell_angle_alpha 90.00
_cell_angle_beta 102.665(4)
_cell_angle_gamma 90.00
_cell_formula_units_Z 4
_cell_length_a 4.9634(3)
_cell_length_b 11.1829(9)
_cell_length_c 11.7960(8)
_cell_measurement_reflns_used 1399
_cell_measurement_temperature 120(2)
_cell_measurement_theta_max 27.44
_cell_measurement_theta_min 3.54
_cell_volume 638.81(8)
_computing_cell_refinement 'DENZO--SMN (Otwinowski & Minor, 1997)'
_computing_data_collection 'KappaCCD Server Software (Nonius, 1997)'
_computing_data_reduction DENZO--SMN
_computing_molecular_graphics 'PLATON (Spek, 2003)'
_computing_publication_material 'SHELXL97 and PRPKAPPA (Ferguson, 1999)'
_computing_structure_refinement 'SHELXL97 (Sheldrick, 1997)'
_computing_structure_solution 'SHELXS97 (Sheldrick, 1997)'
_diffrn_ambient_temperature 120(2)
_diffrn_measured_fraction_theta_full 0.957
_diffrn_measured_fraction_theta_max 0.957
_diffrn_measurement_device_type 'Nonius KappaCCD'
_diffrn_measurement_method '\f scans, and \w scans with \k offsets'
_diffrn_radiation_monochromator graphite
_diffrn_radiation_source 'rotating anode'
_diffrn_radiation_type 'Mo K\a'
_diffrn_radiation_wavelength 0.71073
_diffrn_reflns_av_R_equivalents 0.040
_diffrn_reflns_av_sigmaI/netI 0.0440
_diffrn_reflns_limit_h_max 6
_diffrn_reflns_limit_h_min -5
_diffrn_reflns_limit_k_max 13
_diffrn_reflns_limit_k_min -14
_diffrn_reflns_limit_l_max 13
_diffrn_reflns_limit_l_min -15
_diffrn_reflns_number 4417
_diffrn_reflns_theta_full 27.44
_diffrn_reflns_theta_max 27.44
_diffrn_reflns_theta_min 3.54
_diffrn_standards_decay_% negligible
_exptl_absorpt_coefficient_mu 0.148
_exptl_absorpt_correction_T_max 0.991
_exptl_absorpt_correction_T_min 0.972
_exptl_absorpt_correction_type multi-scan
_exptl_absorpt_process_details '(DENZO--SMN; Otwinowski & Minor, 1997)'
_exptl_crystal_colour pink
_exptl_crystal_density_diffrn 1.769
_exptl_crystal_density_method 'not measured'
_exptl_crystal_description prism
_exptl_crystal_F_000 352
_exptl_crystal_size_max 0.15
_exptl_crystal_size_mid 0.10
_exptl_crystal_size_min 0.06
_refine_diff_density_max 0.266
_refine_diff_density_min -0.367
_refine_ls_extinction_method none
_refine_ls_goodness_of_fit_ref 1.027
_refine_ls_hydrogen_treatment constr
_refine_ls_matrix_type full
_refine_ls_number_parameters 110
_refine_ls_number_reflns 1399
_refine_ls_number_restraints 0
_refine_ls_restrained_S_all 1.027
_refine_ls_R_factor_all 0.0589
_refine_ls_R_factor_gt 0.0447
_refine_ls_shift/su_max 0.000
_refine_ls_shift/su_mean 0.000
_refine_ls_structure_factor_coef Fsqd
_refine_ls_weighting_details 'w=1/[\s^2^(Fo^2^)+(0.0702P)^2^+0.0762P] where P=(Fo^2^+2Fc^2^)/3'
_refine_ls_weighting_scheme calc
_refine_ls_wR_factor_gt 0.1108
_refine_ls_wR_factor_ref 0.1180
_reflns_number_gt 1106
_reflns_number_total 1399
_reflns_threshold_expression I>2\s(I)
_cod_data_source_file sk1637.cif
_cod_data_source_block I
_cod_depositor_comments
;
The following automatic conversions were performed:

'_exptl_absorpt_correction_type' value 'Multi-scan' changed to
'multi-scan' according to
/home/saulius/struct/CIF-dictionaries/cif_core.dic dictionary named
'cif_core.dic' version 2.4.1 from 2010-06-29.

Automatic conversion script
Id: cif_fix_values 1715 2011-07-08 13:25:40Z adriana 
;
_cod_original_sg_symbol_H-M 'P 21/c'
_cod_database_code 2013371
_cod_database_fobs_code 2013371

loop_
_symmetry_equiv_pos_as_xyz
'x, y, z'
'-x, y+1/2, -z+1/2'
'-x, -y, -z'
'x, -y-1/2, z-1/2'

loop_
_atom_site_label
_atom_site_fract_x
_atom_site_fract_y
_atom_site_fract_z
_atom_site_U_iso_or_equiv
_atom_site_adp_type
_atom_site_calc_flag
_atom_site_refinement_flags
_atom_site_occupancy
_atom_site_disorder_assembly
_atom_site_disorder_group
_atom_site_type_symbol
N1 0.6958(3) 0.40093(12) 0.41374(12) 0.0169(3) Uani d . 1 . . N
C2 0.4930(3) 0.45663(15) 0.33287(14) 0.0156(4) Uani d . 1 . . C
O2 0.3284(2) 0.52409(11) 0.36355(10) 0.0208(3) Uani d . 1 . . O
N3 0.4814(3) 0.43161(12) 0.21777(11) 0.0148(3) Uani d . 1 . . N
C31 0.2701(3) 0.49157(15) 0.12970(14) 0.0182(4) Uani d . 1 . . C
C4 0.6580(3) 0.35010(14) 0.17997(14) 0.0151(4) Uani d . 1 . . C
O4 0.6195(2) 0.32622(11) 0.07656(10) 0.0194(3) Uani d . 1 . . O
C5 0.8787(3) 0.29996(14) 0.26872(14) 0.0154(4) Uani d . 1 . . C
N5 1.0602(3) 0.23116(12) 0.22777(12) 0.0169(3) Uani d . 1 . . N
O5 1.2584(2) 0.18399(11) 0.30075(11) 0.0218(3) Uani d . 1 . . O
C6 0.8911(3) 0.32605(14) 0.38832(14) 0.0148(4) Uani d . 1 . . C
N6 1.0775(3) 0.28214(13) 0.47405(12) 0.0189(3) Uani d . 1 . . N
H1 0.6999 0.4147 0.4876 0.020 Uiso calc R 1 . . H
H31A 0.1662 0.5475 0.1678 0.027 Uiso calc R 1 . . H
H31B 0.1439 0.4318 0.0864 0.027 Uiso calc R 1 . . H
H31C 0.3592 0.5355 0.0760 0.027 Uiso calc R 1 . . H
H6A 1.0750 0.3011 0.5462 0.023 Uiso calc R 1 . . H
H6B 1.2055 0.2336 0.4596 0.023 Uiso calc R 1 . . H

loop_
_atom_site_aniso_label
_atom_site_aniso_U_11
_atom_site_aniso_U_22
_atom_site_aniso_U_33
_atom_site_aniso_U_12
_atom_site_aniso_U_13
_atom_site_aniso_U_23
N1 0.0193(8) 0.0202(7) 0.0113(7) 0.0027(6) 0.0032(6) -0.0008(5)
C2 0.0172(8) 0.0147(8) 0.0152(8) -0.0024(6) 0.0042(7) 0.0005(6)
O2 0.0229(7) 0.0220(7) 0.0176(6) 0.0059(5) 0.0045(5) -0.0002(5)
N3 0.0168(7) 0.0145(7) 0.0125(7) 0.0002(5) 0.0019(6) 0.0009(5)
C31 0.0215(9) 0.0176(9) 0.0146(8) 0.0031(6) 0.0018(7) 0.0018(6)
C4 0.0158(8) 0.0150(8) 0.0150(8) -0.0041(6) 0.0047(7) -0.0004(6)
O4 0.0211(7) 0.0237(7) 0.0132(6) -0.0011(5) 0.0032(5) -0.0024(5)
C5 0.0174(9) 0.0142(8) 0.0148(8) -0.0024(6) 0.0036(7) 0.0008(6)
N5 0.0173(7) 0.0153(7) 0.0181(7) -0.0008(5) 0.0041(6) 0.0022(5)
O5 0.0196(7) 0.0231(7) 0.0218(6) 0.0032(5) 0.0029(5) 0.0029(5)
C6 0.0144(8) 0.0138(8) 0.0163(8) -0.0024(6) 0.0034(6) 0.0016(6)
N6 0.0198(8) 0.0222(8) 0.0144(7) 0.0024(6) 0.0031(6) 0.0015(6)

loop_
_atom_type_symbol
_atom_type_description
_atom_type_scat_dispersion_real
_atom_type_scat_dispersion_imag
_atom_type_scat_source
C C 0.0033 0.0016 'International Tables Vol C Tables 4.2.6.8 and 6.1.1.4'
H H 0.0000 0.0000 'International Tables Vol C Tables 4.2.6.8 and 6.1.1.4'
N N 0.0061 0.0033 'International Tables Vol C Tables 4.2.6.8 and 6.1.1.4'
O O 0.0106 0.0060 'International Tables Vol C Tables 4.2.6.8 and 6.1.1.4'

loop_
_geom_angle_atom_site_label_1
_geom_angle_atom_site_label_2
_geom_angle_atom_site_label_3
_geom_angle
_geom_angle_publ_flag
C6 N1 C2 124.99(14) no
C6 N1 H1 117.5 no
C2 N1 H1 117.5 no
O2 C2 N1 120.59(15) no
O2 C2 N3 122.10(15) no
N1 C2 N3 117.30(14) no
C2 N3 C4 123.51(14) no
C2 N3 C31 118.37(14) no
C4 N3 C31 118.12(13) no
N3 C31 H31A 109.5 no
N3 C31 H31B 109.5 no
H31A C31 H31B 109.5 no
N3 C31 H31C 109.5 no
H31A C31 H31C 109.5 no
H31B C31 H31C 109.5 no
O4 C4 N3 119.16(15) no
O4 C4 C5 124.29(15) no
N3 C4 C5 116.55(14) no
N5 C5 C6 125.56(15) no
N5 C5 C4 114.75(14) no
C6 C5 C4 119.69(15) no
O5 N5 C5 118.13(13) no
N6 C6 N1 118.51(15) no
N6 C6 C5 123.84(15) no
N1 C6 C5 117.65(15) no
C6 N6 H6A 120.0 no
C6 N6 H6B 120.0 no
H6A N6 H6B 120.0 no

loop_
_geom_bond_atom_site_label_1
_geom_bond_atom_site_label_2
_geom_bond_site_symmetry_2
_geom_bond_distance
_geom_bond_publ_flag
N1 C2 . 1.375(2) y
C2 N3 . 1.375(2) y
N3 C4 . 1.403(2) y
C4 C5 . 1.452(2) y
C5 C6 . 1.429(2) y
C6 N1 . 1.363(2) y
C2 O2 . 1.224(2) y
N3 C31 . 1.466(2) y
C4 O4 . 1.222(2) y
C5 N5 . 1.352(2) y
N5 O5 . 1.271(2) y
C6 N6 . 1.308(2) y
N1 H1 . 0.88 no
C31 H31A . 0.98 no
C31 H31B . 0.98 no
C31 H31C . 0.98 no
N6 H6A . 0.88 no
N6 H6B . 0.88 no

loop_
_geom_hbond_atom_site_label_D
_geom_hbond_atom_site_label_H
_geom_hbond_atom_site_label_A
_geom_hbond_site_symmetry_A
_geom_hbond_distance_DH
_geom_hbond_distance_HA
_geom_hbond_distance_DA
_geom_hbond_angle_DHA
_geom_hbond_publ_flag
N1 H1 O2 3_666 0.88 1.92 2.785(2) 168 y
N6 H6A N5 4_566 0.88 2.19 3.017(2) 157 y
N6 H6B O5 . 0.88 2.03 2.645(2) 126 y
N6 H6B O4 4_666 0.88 2.31 2.957(2) 130 y

loop_
_geom_torsion_atom_site_label_1
_geom_torsion_atom_site_label_2
_geom_torsion_atom_site_label_3
_geom_torsion_atom_site_label_4
_geom_torsion
_geom_torsion_publ_flag
C6 N1 C2 O2 -178.84(15) no
C6 N1 C2 N3 2.2(2) no
O2 C2 N3 C4 -176.66(14) no
N1 C2 N3 C4 2.2(2) no
O2 C2 N3 C31 2.2(2) no
N1 C2 N3 C31 -178.89(13) no
C2 N3 C4 O4 174.33(14) no
C31 N3 C4 O4 -4.5(2) no
C2 N3 C4 C5 -6.0(2) no
C31 N3 C4 C5 175.08(13) no
O4 C4 C5 N5 5.8(2) no
N3 C4 C5 N5 -173.81(13) no
O4 C4 C5 C6 -174.67(15) no
N3 C4 C5 C6 5.7(2) no
C6 C5 N5 O5 0.7(2) no
C4 C5 N5 O5 -179.76(13) no
C2 N1 C6 N6 177.85(14) no
C2 N1 C6 C5 -2.3(2) no
N5 C5 C6 N6 -2.5(3) no
C4 C5 C6 N6 177.97(15) no
N5 C5 C6 N1 177.64(14) no
C4 C5 C6 N1 -1.8(2) no

loop_
_cod_related_entry_id
_cod_related_entry_database
_cod_related_entry_code
1 ChemSpider 2498122
